data_2016642
loop_
_publ_author_name
'Singh, Latika'
'Mobin, Shaikh M.'
'Talwar, Satya S.'

_publ_section_title
;
 4-Iodoquinoline
;
_journal_coeditor_code HJ3071
_journal_issue 6
_journal_name_full 'Acta Crystallographica Section C'
_journal_page_first o316
_journal_page_last o318
_journal_paper_doi 10.1107/S0108270108011682
_journal_volume 64
_journal_year 2008
_chemical_formula_iupac 'C9 H6 I N'
_chemical_formula_moiety 'C9 H6 I N'
_chemical_formula_sum 'C9 H6 I N'
_chemical_formula_weight 255.05
_chemical_name_systematic
;
4-Iodoquinoline
;
_space_group_IT_number 14
_symmetry_cell_setting monoclinic
_symmetry_space_group_name_Hall '-P 2yn'
_symmetry_space_group_name_H-M 'P 1 21/n 1'
_atom_sites_solution_hydrogens geom
_atom_sites_solution_primary direct
_atom_sites_solution_secondary difmap
_cell_angle_alpha 90.00
_cell_angle_beta 115.484(8)
_cell_angle_gamma 90.00
_cell_formula_units_Z 4
_cell_length_a 14.1973(17)
_cell_length_b 4.3526(4)
_cell_length_c 14.9151(14)
_cell_measurement_reflns_used 25
_cell_measurement_temperature 293(2)
_cell_measurement_theta_max 14.1500
_cell_measurement_theta_min 9.9000
_cell_volume 832.01(16)
_computing_cell_refinement 'ARGUS (Enraf--Nonius, 1977)'
_computing_data_collection 'ARGUS (Enraf--Nonius, 1977)'
_computing_data_reduction 'MAXUS (Enraf--Nonius, 1977)'
_computing_molecular_graphics
;
PLUTO (Motherwell & Clegg, 1978) and ORTEPII (Johnson, 1976)
;
_computing_publication_material 'SHELXL97 (Sheldrick, 2008)'
_computing_structure_refinement 'SHELXL97 (Sheldrick, 2008)'
_computing_structure_solution 'SHELXS97 (Sheldrick, 2008)'
_diffrn_ambient_temperature 293(2)
_diffrn_measured_fraction_theta_full 1.000
_diffrn_measured_fraction_theta_max 1.000
_diffrn_measurement_device_type 'Enraf--Nonius MACH3'
_diffrn_measurement_method \w/q
_diffrn_radiation_monochromator graphite
_diffrn_radiation_source 'fine-focus sealed tube'
_diffrn_radiation_type MoK\a
_diffrn_radiation_wavelength 0.71073
_diffrn_reflns_av_R_equivalents 0.0245
_diffrn_reflns_av_sigmaI/netI 0.0207
_diffrn_reflns_limit_h_max 16
_diffrn_reflns_limit_h_min 0
_diffrn_reflns_limit_k_max 5
_diffrn_reflns_limit_k_min 0
_diffrn_reflns_limit_l_max 15
_diffrn_reflns_limit_l_min -17
_diffrn_reflns_number 1528
_diffrn_reflns_theta_full 24.96
_diffrn_reflns_theta_max 24.96
_diffrn_reflns_theta_min 1.66
_diffrn_standards_decay_% <3%
_diffrn_standards_interval_time 3600
_diffrn_standards_number 3
_exptl_absorpt_coefficient_mu 3.777
_exptl_absorpt_correction_T_max 0.3970
_exptl_absorpt_correction_T_min 0.3515
_exptl_absorpt_correction_type psi-scan
_exptl_absorpt_process_details '(North <i>et al.</i>,  1968)'
_exptl_crystal_colour colourless
_exptl_crystal_density_diffrn 2.036
_exptl_crystal_density_method 'not measured'
_exptl_crystal_description block
_exptl_crystal_F_000 480
_exptl_crystal_size_max 0.35
_exptl_crystal_size_mid 0.30
_exptl_crystal_size_min 0.30
_refine_diff_density_max 1.060
_refine_diff_density_min -1.082
_refine_ls_extinction_coef 0.0159(11)
_refine_ls_extinction_expression Fc^*^=kFc[1+0.001xFc^2^\l^3^/sin(2\q)]^-1/4^
_refine_ls_extinction_method 'SHELXL97 (Sheldrick, 2008)'
_refine_ls_goodness_of_fit_ref 1.109
_refine_ls_hydrogen_treatment constr
_refine_ls_matrix_type full
_refine_ls_number_parameters 101
_refine_ls_number_reflns 1465
_refine_ls_number_restraints 0
_refine_ls_restrained_S_all 1.109
_refine_ls_R_factor_all 0.0392
_refine_ls_R_factor_gt 0.0305
_refine_ls_shift/su_max 0.000
_refine_ls_shift/su_mean 0.000
_refine_ls_structure_factor_coef Fsqd
_refine_ls_weighting_details 'calc w = 1/[\s^2^(Fo^2^)+(0.0507P)^2^] where P=(Fo^2^+2Fc^2^)/3'
_refine_ls_weighting_scheme calc
_refine_ls_wR_factor_gt 0.0713
_refine_ls_wR_factor_ref 0.0747
_reflns_number_gt 1267
_reflns_number_total 1465
_reflns_threshold_expression I>2\s(I)
_cod_data_source_file hj3071.cif
_cod_data_source_block I
_cod_original_cell_volume 832.01(15)
_cod_original_sg_symbol_H-M 'P 21/n'
_cod_database_code 2016642
_cod_database_fobs_code 2016642

loop_
_symmetry_equiv_pos_as_xyz
'x, y, z'
'-x+1/2, y+1/2, -z+1/2'
'-x, -y, -z'
'x-1/2, -y-1/2, z-1/2'

loop_
_atom_site_type_symbol
_atom_site_label
_atom_site_fract_x
_atom_site_fract_y
_atom_site_fract_z
_atom_site_U_iso_or_equiv
_atom_site_adp_type
_atom_site_calc_flag
_atom_site_refinement_flags
_atom_site_occupancy
I I1 0.252868(18) 0.19189(7) 0.065384(18) 0.04610(17) Uani d . 1
N N1 0.5425(2) 0.4702(10) 0.3835(2) 0.0498(9) Uani d . 1
C C1 0.4633(4) 0.3018(12) 0.3761(3) 0.0532(12) Uani d . 1
H H1 0.4617 0.2334 0.4346 0.064 Uiso calc R 1
C C2 0.3803(3) 0.2174(11) 0.2858(3) 0.0479(10) Uani d . 1
H H2 0.3261 0.0956 0.2851 0.057 Uiso calc R 1
C C3 0.3803(3) 0.3162(9) 0.1994(3) 0.0384(9) Uani d . 1
C C4 0.4640(3) 0.4969(9) 0.2017(3) 0.0355(9) Uani d . 1
C C5 0.5433(3) 0.5719(10) 0.2968(3) 0.0404(9) Uani d . 1
C C6 0.6272(4) 0.7592(11) 0.3043(4) 0.0548(12) Uani d . 1
H H6 0.6787 0.8117 0.3666 0.066 Uiso calc R 1
C C7 0.6334(4) 0.8636(12) 0.2214(4) 0.0606(13) Uani d . 1
H H7 0.6887 0.9895 0.2274 0.073 Uiso calc R 1
C C8 0.5573(4) 0.7842(12) 0.1267(4) 0.0583(13) Uani d . 1
H H8 0.5637 0.8518 0.0704 0.070 Uiso calc R 1
C C9 0.4741(3) 0.6084(11) 0.1169(3) 0.0464(10) Uani d . 1
H H9 0.4233 0.5609 0.0538 0.056 Uiso calc R 1

loop_
_atom_site_aniso_label
_atom_site_aniso_U_11
_atom_site_aniso_U_22
_atom_site_aniso_U_33
_atom_site_aniso_U_12
_atom_site_aniso_U_13
_atom_site_aniso_U_23
I1 0.0401(2) 0.0452(2) 0.0379(2) -0.00058(11) 0.00236(14) -0.00469(11)
N1 0.0418(18) 0.060(3) 0.0351(18) 0.0060(18) 0.0049(14) -0.0024(17)
C1 0.053(3) 0.064(3) 0.035(2) 0.006(2) 0.012(2) 0.003(2)
C2 0.044(2) 0.053(3) 0.040(2) 0.0004(19) 0.0127(19) 0.0008(19)
C3 0.0317(19) 0.039(2) 0.035(2) 0.0052(16) 0.0051(15) -0.0042(16)
C4 0.0336(17) 0.034(2) 0.0339(18) 0.0094(15) 0.0096(14) -0.0021(15)
C5 0.0328(18) 0.036(2) 0.041(2) 0.0068(18) 0.0056(15) -0.0049(19)
C6 0.038(2) 0.052(3) 0.062(3) 0.0033(19) 0.010(2) -0.009(2)
C7 0.042(2) 0.052(3) 0.085(4) -0.001(2) 0.025(2) 0.001(3)
C8 0.060(3) 0.056(3) 0.067(3) 0.010(2) 0.035(3) 0.014(2)
C9 0.045(2) 0.045(3) 0.045(2) 0.005(2) 0.0152(18) 0.000(2)

loop_
_atom_type_symbol
_atom_type_description
_atom_type_scat_dispersion_real
_atom_type_scat_dispersion_imag
_atom_type_scat_source
C C 0.0033 0.0016 'International Tables Vol C Tables 4.2.6.8 and 6.1.1.4'
H H 0.0000 0.0000 'International Tables Vol C Tables 4.2.6.8 and 6.1.1.4'
I I -0.4742 1.8119 'International Tables Vol C Tables 4.2.6.8 and 6.1.1.4'
N N 0.0061 0.0033 'International Tables Vol C Tables 4.2.6.8 and 6.1.1.4'

loop_
_geom_angle_atom_site_label_1
_geom_angle_atom_site_label_2
_geom_angle_atom_site_label_3
_geom_angle
_geom_angle_publ_flag
C1 N1 C5 117.3(3) y
N1 C1 C2 124.3(4) y
N1 C1 H1 117.9 ?
C2 C1 H1 117.9 ?
C3 C2 C1 119.0(4) y
C3 C2 H2 120.5 ?
C1 C2 H2 120.5 ?
C2 C3 C4 119.8(4) y
C2 C3 I1 117.9(3) y
C4 C3 I1 122.3(3) y
C3 C4 C9 125.2(3) y
C3 C4 C5 116.7(3) y
C9 C4 C5 118.2(4) y
N1 C5 C6 117.5(4) y
N1 C5 C4 122.9(4) y
C6 C5 C4 119.5(4) ?
C7 C6 C5 120.4(4) ?
C7 C6 H6 119.8 ?
C5 C6 H6 119.8 ?
C6 C7 C8 120.8(5) ?
C6 C7 H7 119.6 ?
C8 C7 H7 119.6 ?
C9 C8 C7 120.2(4) ?
C9 C8 H8 119.9 ?
C7 C8 H8 119.9 ?
C8 C9 C4 120.9(4) ?
C8 C9 H9 119.6 ?
C4 C9 H9 119.6 ?

loop_
_geom_bond_atom_site_label_1
_geom_bond_atom_site_label_2
_geom_bond_distance
_geom_bond_publ_flag
I1 C3 2.110(4) y
N1 C1 1.307(6) y
N1 C5 1.371(5) y
C1 C2 1.405(7) y
C1 H1 0.9300 ?
C2 C3 1.358(6) y
C2 H2 0.9300 ?
C3 C4 1.414(5) ?
C4 C9 1.418(5) ?
C4 C5 1.419(5) y
C5 C6 1.407(6) ?
C6 C7 1.355(7) ?
C6 H6 0.9300 ?
C7 C8 1.404(8) ?
C7 H7 0.9300 ?
C8 C9 1.361(7) ?
C8 H8 0.9300 ?
C9 H9 0.9300 ?

loop_
_geom_torsion_atom_site_label_1
_geom_torsion_atom_site_label_2
_geom_torsion_atom_site_label_3
_geom_torsion_atom_site_label_4
_geom_torsion
C5 N1 C1 C2 0.6(7)
N1 C1 C2 C3 -0.5(7)
C1 C2 C3 C4 1.0(6)
C1 C2 C3 I1 -178.8(3)
C2 C3 C4 C9 178.6(4)
I1 C3 C4 C9 -1.5(5)
C2 C3 C4 C5 -1.7(5)
I1 C3 C4 C5 178.2(3)
C1 N1 C5 C6 178.6(4)
C1 N1 C5 C4 -1.3(6)
C3 C4 C5 N1 1.9(6)
C9 C4 C5 N1 -178.4(4)
C3 C4 C5 C6 -178.0(4)
C9 C4 C5 C6 1.7(6)
N1 C5 C6 C7 179.0(4)
C4 C5 C6 C7 -1.1(7)
C5 C6 C7 C8 -0.9(7)
C6 C7 C8 C9 2.2(7)
C7 C8 C9 C4 -1.5(7)
C3 C4 C9 C8 179.3(4)
C5 C4 C9 C8 -0.4(6)

loop_
_cod_related_entry_id
_cod_related_entry_database
_cod_related_entry_code
1 ChemSpider 13356033
